data_7030571
loop_
_publ_author_name
'Kaufmann, Linda'
'Breunig, Jens-Michael'
'Vitze, Hannes'
'Sch\"odel, Frauke'
'Nowik, Israel'
'Pichlmaier, Markus'
'Bolte, Michael'
'Lerner, Hans-Wolfram'
'Winter, Rainer F.'
'Herber, Rolfe H.'
'Wagner, Matthias'

_publ_section_title
;
 Electronic communication in oligonuclear ferrocene complexes with
 anionic four-coordinate boron bridges
;
_journal_coden_ASTM DTARAF
_journal_issue 16
_journal_name_full 'Dalton Transactions'
_journal_page_first 2940
_journal_page_last 2950
_journal_paper_doi 10.1039/b821406a
_journal_year 2009
_chemical_formula_sum 'C78 H94 B2 Fe3 Li2 O10'
_chemical_formula_weight 1394.58
_space_group_IT_number 14
_symmetry_cell_setting monoclinic
_symmetry_space_group_name_Hall '-P 2yn'
_symmetry_space_group_name_H-M 'P 1 21/n 1'
_atom_sites_solution_hydrogens geom
_atom_sites_solution_primary direct
_atom_sites_solution_secondary difmap
_audit_creation_method SHELXL-97
_cell_angle_alpha 90.00
_cell_angle_beta 105.526(5)
_cell_angle_gamma 90.00
_cell_formula_units_Z 2
_cell_length_a 14.9703(10)
_cell_length_b 10.3522(6)
_cell_length_c 22.9360(18)
_cell_measurement_reflns_used 13587
_cell_measurement_temperature 173(2)
_cell_measurement_theta_max 25.7
_cell_measurement_theta_min 3.4
_cell_volume 3424.8(4)
_computing_cell_refinement 'X-Area (Stoe & Cie, 2001)'
_computing_data_collection 'X-Area (Stoe & Cie, 2001)'
_computing_data_reduction 'X-Area (Stoe & Cie, 2001)'
_computing_molecular_graphics 'XP in SHELXTL-Plus (Sheldrick, 1991)'
_computing_publication_material SHELXL97
_computing_structure_refinement 'SHELXL97 (Sheldrick, 1997) '
_computing_structure_solution 'SHELXS97 (Sheldrick, 1990) '
_diffrn_ambient_temperature 173(2)
_diffrn_measured_fraction_theta_full 0.997
_diffrn_measured_fraction_theta_max 0.990
_diffrn_measurement_device_type 'STOE IPDS II two-circle-diffractometer'
_diffrn_measurement_method \w
_diffrn_radiation_monochromator graphite
_diffrn_radiation_source 'fine-focus sealed tube'
_diffrn_radiation_type MoK\a
_diffrn_radiation_wavelength 0.71073
_diffrn_reflns_av_R_equivalents 0.1120
_diffrn_reflns_av_sigmaI/netI 0.0845
_diffrn_reflns_limit_h_max 18
_diffrn_reflns_limit_h_min -17
_diffrn_reflns_limit_k_max 11
_diffrn_reflns_limit_k_min -12
_diffrn_reflns_limit_l_max 27
_diffrn_reflns_limit_l_min -27
_diffrn_reflns_number 29466
_diffrn_reflns_theta_full 25.00
_diffrn_reflns_theta_max 25.64
_diffrn_reflns_theta_min 3.39
_diffrn_standards_number 0
_exptl_absorpt_coefficient_mu 0.687
_exptl_absorpt_correction_T_max 0.8863
_exptl_absorpt_correction_T_min 0.8579
_exptl_absorpt_correction_type multi-scan
_exptl_absorpt_process_details 'MULABS (Spek, 2003; Blessing, 1995)'
_exptl_crystal_colour orange
_exptl_crystal_density_diffrn 1.352
_exptl_crystal_density_method 'not measured'
_exptl_crystal_description block
_exptl_crystal_F_000 1472
_exptl_crystal_size_max 0.23
_exptl_crystal_size_mid 0.21
_exptl_crystal_size_min 0.18
_refine_diff_density_max 0.720
_refine_diff_density_min -0.433
_refine_diff_density_rms 0.064
_refine_ls_extinction_method none
_refine_ls_goodness_of_fit_ref 0.971
_refine_ls_hydrogen_treatment mixed
_refine_ls_matrix_type full
_refine_ls_number_parameters 539
_refine_ls_number_reflns 6418
_refine_ls_number_restraints 48
_refine_ls_restrained_S_all 0.968
_refine_ls_R_factor_all 0.0973
_refine_ls_R_factor_gt 0.0510
_refine_ls_shift/su_max 0.001
_refine_ls_shift/su_mean 0.000
_refine_ls_structure_factor_coef Fsqd
_refine_ls_weighting_details 'calc w=1/[\s^2^(Fo^2^)+(0.0485P)^2^+0.0000P] where P=(Fo^2^+2Fc^2^)/3'
_refine_ls_weighting_scheme calc
_refine_ls_wR_factor_gt 0.0971
_refine_ls_wR_factor_ref 0.1107
_reflns_number_gt 4090
_reflns_number_total 6418
_reflns_threshold_expression I>2\s(I)
_cod_duplicate_entry 7001040
_cod_data_source_file b821406a.txt
_cod_data_source_block wa731
_cod_depositor_comments
;
The following automatic conversions were performed:

'_symmetry_cell_setting' value 'Monoclinic' changed to 'monoclinic'
according to
/usr/data/users/saulius/automatic-downloads/retrospective/RSC/lib/dictionaries/cif_core.dic
dictionary named 'cif_core.dic' version 2.4.2 from 2011-04-26.

Automatic conversion script
Id: cif_fix_values 2281 2013-09-26 08:29:07Z andrius 
;
_cod_original_sg_symbol_H-M 'P 21/n'
_cod_database_code 7030571

loop_
_symmetry_equiv_pos_as_xyz
'x, y, z'
'-x+1/2, y+1/2, -z+1/2'
'-x, -y, -z'
'x-1/2, -y-1/2, z-1/2'

loop_
_atom_site_label
_atom_site_type_symbol
_atom_site_fract_x
_atom_site_fract_y
_atom_site_fract_z
_atom_site_U_iso_or_equiv
_atom_site_adp_type
_atom_site_occupancy
_atom_site_symmetry_multiplicity
_atom_site_calc_flag
_atom_site_refinement_flags
_atom_site_disorder_assembly
_atom_site_disorder_group
Fe1 Fe 0.5000 0.0000 0.5000 0.01737(15) Uani 1 2 d S . .
Fe2 Fe 0.31576(3) -0.01242(5) 0.707720(19) 0.02397(14) Uani 1 1 d . . .
B1 B 0.4740(3) 0.1184(3) 0.63509(15) 0.0205(8) Uani 1 1 d . . .
C1 C 0.4665(2) 0.1312(3) 0.56186(13) 0.0188(7) Uani 1 1 d . . .
C2 C 0.3865(2) 0.0992(3) 0.51273(14) 0.0220(7) Uani 1 1 d . . .
H2 H 0.3307 0.0626 0.5176 0.026 Uiso 1 1 calc R . .
C3 C 0.4031(3) 0.1303(3) 0.45564(14) 0.0248(7) Uani 1 1 d . . .
H3 H 0.3612 0.1171 0.4169 0.030 Uiso 1 1 calc R . .
C4 C 0.4932(3) 0.1842(3) 0.46735(15) 0.0263(8) Uani 1 1 d . . .
H4 H 0.5225 0.2148 0.4380 0.032 Uiso 1 1 calc R . .
C5 C 0.5323(3) 0.1840(3) 0.53231(15) 0.0209(7) Uani 1 1 d . . .
H5 H 0.5925 0.2142 0.5526 0.025 Uiso 1 1 calc R . .
C11 C 0.3739(2) 0.0579(3) 0.63857(13) 0.0222(7) Uani 1 1 d . . .
C12 C 0.2964(2) 0.1357(4) 0.64508(14) 0.0256(7) Uani 1 1 d . . .
H12 H 0.2996 0.2255 0.6539 0.031 Uiso 1 1 calc R . .
C13 C 0.2144(3) 0.0580(4) 0.63625(16) 0.0362(9) Uani 1 1 d . . .
H13 H 0.1548 0.0868 0.6377 0.043 Uiso 1 1 calc R . .
C14 C 0.2397(3) -0.0716(4) 0.62484(16) 0.0398(11) Uani 1 1 d . . .
H14 H 0.1997 -0.1446 0.6176 0.048 Uiso 1 1 calc R . .
C15 C 0.3356(3) -0.0708(4) 0.62635(15) 0.0305(9) Uani 1 1 d . . .
H15 H 0.3696 -0.1447 0.6202 0.037 Uiso 1 1 calc R . .
C21 C 0.4183(3) -0.0307(3) 0.78761(15) 0.0300(8) Uani 1 1 d . . .
H21 H 0.4827 -0.0162 0.7931 0.036 Uiso 1 1 calc R . .
C22 C 0.3521(3) 0.0620(4) 0.79431(15) 0.0291(8) Uani 1 1 d . . .
H22 H 0.3645 0.1500 0.8053 0.035 Uiso 1 1 calc R . .
C23 C 0.2636(3) 0.0010(5) 0.78177(14) 0.0396(9) Uani 1 1 d . . .
H23 H 0.2070 0.0413 0.7827 0.048 Uiso 1 1 calc R . .
C24 C 0.2748(3) -0.1299(4) 0.76776(17) 0.0459(12) Uani 1 1 d . . .
H24 H 0.2271 -0.1932 0.7579 0.055 Uiso 1 1 calc R . .
C25 C 0.3701(3) -0.1504(4) 0.77095(17) 0.0413(10) Uani 1 1 d . . .
H25 H 0.3970 -0.2296 0.7634 0.050 Uiso 1 1 calc R . .
C31 C 0.5665(2) 0.0345(3) 0.66966(13) 0.0207(7) Uani 1 1 d . . .
C32 C 0.6560(3) 0.0883(3) 0.67799(15) 0.0257(7) Uani 1 1 d . . .
H32 H 0.6609 0.1742 0.6646 0.031 Uiso 1 1 calc R . .
C33 C 0.7369(3) 0.0213(3) 0.70477(15) 0.0307(8) Uani 1 1 d . . .
H33 H 0.7954 0.0615 0.7091 0.037 Uiso 1 1 calc R . .
C34 C 0.7326(3) -0.1059(4) 0.72549(15) 0.0340(9) Uani 1 1 d . . .
H34 H 0.7876 -0.1527 0.7437 0.041 Uiso 1 1 calc R . .
C35 C 0.6461(3) -0.1612(3) 0.71867(16) 0.0343(9) Uani 1 1 d . . .
H35 H 0.6416 -0.2468 0.7326 0.041 Uiso 1 1 calc R . .
C36 C 0.5659(3) -0.0926(3) 0.69171(15) 0.0277(8) Uani 1 1 d . . .
H36 H 0.5077 -0.1333 0.6879 0.033 Uiso 1 1 calc R . .
C41 C 0.4860(2) 0.2642(3) 0.66666(14) 0.0202(7) Uani 1 1 d . . .
C42 C 0.4991(3) 0.3796(3) 0.63811(15) 0.0267(8) Uani 1 1 d . . .
H42 H 0.5019 0.3757 0.5972 0.032 Uiso 1 1 calc R . .
C43 C 0.5085(3) 0.5007(4) 0.66671(15) 0.0327(8) Uani 1 1 d . . .
H43 H 0.5180 0.5758 0.6454 0.039 Uiso 1 1 calc R . .
C44 C 0.5037(2) 0.5107(3) 0.72610(15) 0.0293(7) Uani 1 1 d . . .
H44 H 0.5086 0.5923 0.7456 0.035 Uiso 1 1 calc R . .
C45 C 0.4918(3) 0.3985(3) 0.75637(16) 0.0316(8) Uani 1 1 d . . .
H45 H 0.4883 0.4032 0.7971 0.038 Uiso 1 1 calc R . .
C46 C 0.4847(3) 0.2788(3) 0.72737(15) 0.0280(8) Uani 1 1 d . . .
H46 H 0.4789 0.2035 0.7498 0.034 Uiso 1 1 calc R . .
Li1 Li 0.8466(5) 0.4741(6) 0.5498(3) 0.0364(15) Uani 1 1 d . . .
O1 O 0.8255(5) 0.5866(5) 0.6171(2) 0.0451(13) Uani 0.663(5) 1 d P A 1
O2 O 0.9297(3) 0.6384(4) 0.5400(2) 0.0353(11) Uani 0.663(5) 1 d P A 1
O3 O 0.8141(3) 0.4891(4) 0.45477(17) 0.0413(12) Uani 0.663(5) 1 d P A 1
O4 O 0.7094(3) 0.4401(4) 0.5322(2) 0.0388(13) Uani 0.663(5) 1 d P A 1
C51 C 0.8423(6) 0.7194(6) 0.6093(3) 0.0446(18) Uani 0.663(5) 1 d P A 1
H51A H 0.8478 0.7676 0.6474 0.054 Uiso 0.663(5) 1 calc PR A 1
H51B H 0.7913 0.7574 0.5771 0.054 Uiso 0.663(5) 1 calc PR A 1
C52 C 0.9383(7) 0.7242(12) 0.5904(6) 0.039(3) Uani 0.663(5) 1 d P A 1
H52A H 0.9507 0.8133 0.5789 0.046 Uiso 0.663(5) 1 calc PR A 1
H52B H 0.9903 0.6967 0.6248 0.046 Uiso 0.663(5) 1 calc PR A 1
C53 C 0.8862(5) 0.6975(7) 0.4830(3) 0.0385(16) Uani 0.663(5) 1 d P A 1
H53A H 0.9268 0.7653 0.4734 0.046 Uiso 0.663(5) 1 calc PR A 1
H53B H 0.8266 0.7375 0.4840 0.046 Uiso 0.663(5) 1 calc PR A 1
C54 C 0.8704(11) 0.5917(14) 0.4365(9) 0.038(3) Uani 0.663(5) 1 d P A 1
H54A H 0.8373 0.6263 0.3962 0.046 Uiso 0.663(5) 1 calc PR A 1
H54B H 0.9305 0.5558 0.4339 0.046 Uiso 0.663(5) 1 calc PR A 1
C55 C 0.7168(6) 0.5153(11) 0.4340(4) 0.051(2) Uani 0.663(5) 1 d P A 1
H55A H 0.6949 0.4997 0.3899 0.061 Uiso 0.663(5) 1 calc PR A 1
H55B H 0.7049 0.6070 0.4417 0.061 Uiso 0.663(5) 1 calc PR A 1
C56 C 0.6630(11) 0.4252(12) 0.4682(7) 0.042(3) Uani 0.663(5) 1 d P A 1
H56A H 0.5972 0.4517 0.4596 0.051 Uiso 0.663(5) 1 calc PR A 1
H56B H 0.6656 0.3342 0.4555 0.051 Uiso 0.663(5) 1 calc PR A 1
C57 C 0.6677(8) 0.5427(9) 0.5580(4) 0.040(2) Uani 0.663(5) 1 d P A 1
H57A H 0.6046 0.5167 0.5593 0.048 Uiso 0.663(5) 1 calc PR A 1
H57B H 0.6621 0.6207 0.5323 0.048 Uiso 0.663(5) 1 calc PR A 1
C58 C 0.7247(10) 0.5727(10) 0.6202(6) 0.040(3) Uani 0.663(5) 1 d P A 1
H58A H 0.7196 0.5023 0.6484 0.048 Uiso 0.663(5) 1 calc PR A 1
H58B H 0.7033 0.6541 0.6348 0.048 Uiso 0.663(5) 1 calc PR A 1
O1' O 0.8918(9) 0.6031(11) 0.6212(4) 0.052(3) Uani 0.337(5) 1 d P A 2
O2' O 0.8893(6) 0.6169(8) 0.5029(5) 0.036(2) Uani 0.337(5) 1 d P A 2
O3' O 0.7448(6) 0.4582(7) 0.4688(4) 0.031(2) Uani 0.337(5) 1 d P A 2
O4' O 0.7245(7) 0.4921(10) 0.5810(4) 0.045(2) Uani 0.337(5) 1 d P A 2
C51' C 0.9078(15) 0.711(2) 0.5975(10) 0.037(5) Uani 0.337(5) 1 d PU A 2
H51C H 0.9758 0.7194 0.6049 0.045 Uiso 0.337(5) 1 calc PR A 2
H51D H 0.8873 0.7815 0.6200 0.045 Uiso 0.337(5) 1 calc PR A 2
C52' C 0.8652(14) 0.7339(14) 0.5317(7) 0.069(5) Uani 0.337(5) 1 d PU A 2
H52C H 0.7972 0.7440 0.5230 0.083 Uiso 0.337(5) 1 calc PR A 2
H52D H 0.8916 0.8120 0.5177 0.083 Uiso 0.337(5) 1 calc PR A 2
C53' C 0.842(2) 0.599(4) 0.4405(16) 0.057(10) Uani 0.337(5) 1 d PU A 2
H53C H 0.8702 0.5249 0.4245 0.069 Uiso 0.337(5) 1 calc PR A 2
H53D H 0.8502 0.6768 0.4175 0.069 Uiso 0.337(5) 1 calc PR A 2
C54' C 0.7422(11) 0.5740(15) 0.4312(7) 0.035(4) Uani 0.337(5) 1 d PU A 2
H54C H 0.7111 0.6471 0.4457 0.042 Uiso 0.337(5) 1 calc PR A 2
H54D H 0.7108 0.5567 0.3882 0.042 Uiso 0.337(5) 1 calc PR A 2
C55' C 0.672(3) 0.424(4) 0.4807(17) 0.086(14) Uani 0.337(5) 1 d PU A 2
H55C H 0.6789 0.3332 0.4950 0.104 Uiso 0.337(5) 1 calc PR A 2
H55D H 0.6206 0.4266 0.4432 0.104 Uiso 0.337(5) 1 calc PR A 2
C56' C 0.6449(15) 0.5107(18) 0.5306(8) 0.049(5) Uani 0.337(5) 1 d PU A 2
H56C H 0.6372 0.6025 0.5182 0.059 Uiso 0.337(5) 1 calc PR A 2
H56D H 0.5875 0.4796 0.5396 0.059 Uiso 0.337(5) 1 calc PR A 2
C57' C 0.750(3) 0.559(4) 0.6286(16) 0.106(16) Uani 0.337(5) 1 d PU A 2
H57C H 0.7177 0.6430 0.6174 0.128 Uiso 0.337(5) 1 calc PR A 2
H57D H 0.7189 0.5182 0.6570 0.128 Uiso 0.337(5) 1 calc PR A 2
C58' C 0.8234(13) 0.5884(15) 0.6593(7) 0.059(4) Uani 0.337(5) 1 d PU A 2
H58C H 0.8458 0.5211 0.6905 0.071 Uiso 0.337(5) 1 calc PR A 2
H58D H 0.8189 0.6709 0.6802 0.071 Uiso 0.337(5) 1 calc PR A 2
O61 O 0.8943(2) 0.3009(3) 0.56466(14) 0.0498(8) Uani 1 1 d . A .
C62 C 0.8852(6) 0.2286(5) 0.6155(2) 0.087(2) Uani 1 1 d . . .
H62A H 0.8336 0.2627 0.6305 0.104 Uiso 1 1 calc R A .
H62B H 0.9431 0.2328 0.6488 0.104 Uiso 1 1 calc R . .
C63 C 0.8658(8) 0.0930(5) 0.5937(3) 0.127(4) Uani 1 1 d . A .
H63A H 0.9019 0.0316 0.6241 0.153 Uiso 1 1 calc R . .
H63B H 0.7991 0.0731 0.5867 0.153 Uiso 1 1 calc R . .
C64 C 0.8922(5) 0.0826(5) 0.5385(3) 0.0742(18) Uani 1 1 d . . .
H64A H 0.8537 0.0178 0.5113 0.089 Uiso 1 1 calc R A .
H64B H 0.9583 0.0581 0.5464 0.089 Uiso 1 1 calc R . .
C65 C 0.8758(6) 0.2137(5) 0.5120(3) 0.093(2) Uani 1 1 d . A .
H65A H 0.9182 0.2321 0.4866 0.111 Uiso 1 1 calc R . .
H65B H 0.8110 0.2229 0.4870 0.111 Uiso 1 1 calc R . .

loop_
_atom_site_aniso_label
_atom_site_aniso_U_11
_atom_site_aniso_U_22
_atom_site_aniso_U_33
_atom_site_aniso_U_23
_atom_site_aniso_U_13
_atom_site_aniso_U_12
Fe1 0.0232(3) 0.0134(3) 0.0173(3) -0.0013(3) 0.0085(2) 0.0008(3)
Fe2 0.0267(3) 0.0286(3) 0.0190(2) -0.0024(2) 0.01026(19) -0.0078(2)
B1 0.028(2) 0.0174(17) 0.0184(17) -0.0054(13) 0.0096(15) -0.0023(15)
C1 0.0241(18) 0.0146(14) 0.0202(15) -0.0034(12) 0.0104(13) 0.0008(13)
C2 0.0236(18) 0.0196(15) 0.0241(16) -0.0032(12) 0.0088(14) 0.0042(14)
C3 0.032(2) 0.0209(16) 0.0206(16) -0.0020(13) 0.0062(14) 0.0061(15)
C4 0.042(2) 0.0174(16) 0.0233(18) 0.0015(13) 0.0151(16) 0.0020(15)
C5 0.029(2) 0.0144(15) 0.0242(17) -0.0036(12) 0.0159(15) -0.0021(14)
C11 0.027(2) 0.0269(16) 0.0154(15) -0.0016(12) 0.0103(14) -0.0031(14)
C12 0.0236(19) 0.0349(19) 0.0197(16) 0.0027(14) 0.0083(14) 0.0006(15)
C13 0.025(2) 0.060(3) 0.0233(18) 0.0032(17) 0.0070(15) -0.0088(19)
C14 0.039(3) 0.059(3) 0.0243(18) -0.0083(18) 0.0134(17) -0.026(2)
C15 0.040(2) 0.0301(19) 0.0242(17) -0.0058(14) 0.0129(16) -0.0103(17)
C21 0.032(2) 0.035(2) 0.0221(16) 0.0043(14) 0.0052(14) -0.0018(16)
C22 0.039(2) 0.0308(18) 0.0196(16) -0.0008(14) 0.0117(15) 0.0010(17)
C23 0.036(2) 0.065(3) 0.0228(16) 0.002(2) 0.0167(15) -0.005(2)
C24 0.055(3) 0.058(3) 0.028(2) 0.0052(19) 0.0166(19) -0.030(2)
C25 0.063(3) 0.031(2) 0.032(2) 0.0010(16) 0.015(2) -0.004(2)
C31 0.0288(18) 0.0197(16) 0.0161(14) -0.0041(11) 0.0105(13) 0.0000(13)
C32 0.030(2) 0.0210(16) 0.0241(16) -0.0036(13) 0.0047(14) -0.0014(14)
C33 0.0257(18) 0.033(2) 0.0294(16) -0.0049(15) 0.0011(13) -0.0012(16)
C34 0.039(2) 0.038(2) 0.0225(17) 0.0013(15) 0.0027(16) 0.0180(18)
C35 0.052(3) 0.0233(18) 0.0320(19) 0.0081(15) 0.0181(18) 0.0091(18)
C36 0.034(2) 0.0266(17) 0.0257(17) 0.0018(13) 0.0134(15) 0.0006(15)
C41 0.0171(17) 0.0211(16) 0.0241(16) -0.0038(12) 0.0087(13) 0.0007(13)
C42 0.039(2) 0.0201(16) 0.0230(16) -0.0023(13) 0.0115(15) 0.0009(15)
C43 0.047(2) 0.0178(15) 0.0349(17) -0.0030(16) 0.0135(16) -0.0041(19)
C44 0.0283(18) 0.0218(17) 0.0358(17) -0.0122(15) 0.0048(14) 0.0013(17)
C45 0.040(2) 0.0308(19) 0.0232(17) -0.0112(14) 0.0068(16) -0.0044(17)
C46 0.036(2) 0.0254(17) 0.0230(17) -0.0017(13) 0.0095(15) -0.0029(16)
Li1 0.049(4) 0.024(3) 0.038(3) 0.005(2) 0.014(3) 0.004(3)
O1 0.062(4) 0.047(3) 0.024(3) 0.0033(19) 0.008(3) 0.001(3)
O2 0.040(3) 0.029(2) 0.032(2) 0.0000(18) 0.003(2) 0.009(2)
O3 0.046(3) 0.042(2) 0.038(2) -0.006(2) 0.0157(19) -0.014(2)
O4 0.047(3) 0.028(2) 0.047(3) 0.0030(19) 0.023(2) 0.000(2)
C51 0.059(5) 0.028(3) 0.044(4) -0.014(3) 0.008(3) 0.004(3)
C52 0.032(5) 0.033(4) 0.043(5) -0.001(3) -0.002(4) -0.008(4)
C53 0.047(4) 0.035(4) 0.035(3) 0.007(3) 0.013(3) -0.004(3)
C54 0.041(8) 0.041(5) 0.037(5) 0.001(3) 0.020(5) -0.021(5)
C55 0.044(5) 0.077(7) 0.033(4) -0.001(5) 0.014(3) -0.018(5)
C56 0.044(7) 0.035(5) 0.042(7) -0.010(5) 0.002(6) -0.004(4)
C57 0.050(6) 0.034(4) 0.047(5) -0.005(4) 0.032(5) -0.002(4)
C58 0.040(7) 0.049(5) 0.038(6) 0.012(4) 0.020(5) 0.009(4)
O1' 0.045(7) 0.067(7) 0.034(5) -0.024(5) -0.005(5) 0.014(6)
O2' 0.027(5) 0.031(5) 0.042(6) 0.009(4) -0.005(4) -0.011(4)
O3' 0.040(6) 0.020(4) 0.037(5) 0.011(3) 0.015(4) -0.005(4)
O4' 0.046(6) 0.043(5) 0.051(6) 0.001(5) 0.025(5) 0.014(5)
C51' 0.039(10) 0.043(8) 0.020(6) -0.015(6) -0.008(7) -0.008(8)
C52' 0.105(15) 0.040(8) 0.054(9) -0.012(7) 0.008(9) -0.019(9)
C53' 0.06(2) 0.097(18) 0.021(8) 0.009(9) 0.014(12) -0.043(15)
C54' 0.035(9) 0.040(8) 0.036(7) 0.020(6) 0.022(7) 0.005(6)
C55' 0.074(18) 0.11(2) 0.044(16) 0.045(13) -0.041(12) -0.050(15)
C56' 0.064(12) 0.030(9) 0.062(12) 0.021(9) 0.031(10) 0.022(9)
C57' 0.05(2) 0.23(4) 0.036(12) 0.002(16) 0.018(13) 0.035(18)
C58' 0.087(14) 0.057(9) 0.037(8) 0.010(7) 0.023(9) 0.010(9)
O61 0.070(2) 0.0267(14) 0.0510(19) 0.0040(12) 0.0139(17) 0.0054(14)
C62 0.180(8) 0.043(3) 0.033(3) 0.012(2) 0.019(3) 0.026(4)
C63 0.274(12) 0.037(3) 0.107(5) 0.006(3) 0.113(7) -0.004(5)
C64 0.115(6) 0.041(3) 0.072(4) 0.001(2) 0.035(4) 0.005(3)
C65 0.175(8) 0.045(3) 0.067(4) -0.004(3) 0.048(4) 0.029(4)

loop_
_atom_type_symbol
_atom_type_description
_atom_type_scat_dispersion_real
_atom_type_scat_dispersion_imag
_atom_type_scat_source
C C 0.0033 0.0016 'International Tables Vol C Tables 4.2.6.8 and 6.1.1.4'
H H 0.0000 0.0000 'International Tables Vol C Tables 4.2.6.8 and 6.1.1.4'
B B 0.0013 0.0007 'International Tables Vol C Tables 4.2.6.8 and 6.1.1.4'
Fe Fe 0.3463 0.8444 'International Tables Vol C Tables 4.2.6.8 and 6.1.1.4'
Li Li -0.0003 0.0001 'International Tables Vol C Tables 4.2.6.8 and 6.1.1.4'
O O 0.0106 0.0060 'International Tables Vol C Tables 4.2.6.8 and 6.1.1.4'

loop_
_geom_angle_atom_site_label_1
_geom_angle_atom_site_label_2
_geom_angle_atom_site_label_3
_geom_angle
_geom_angle_site_symmetry_1
_geom_angle_site_symmetry_3
C4 Fe1 C4 179.999(1) . 3_656
C4 Fe1 C3 40.64(15) . .
C4 Fe1 C3 139.37(15) 3_656 .
C4 Fe1 C3 139.36(15) . 3_656
C4 Fe1 C3 40.64(15) 3_656 3_656
C3 Fe1 C3 179.998(1) . 3_656
C4 Fe1 C5 41.40(12) . .
C4 Fe1 C5 138.60(12) 3_656 .
C3 Fe1 C5 68.56(14) . .
C3 Fe1 C5 111.44(14) 3_656 .
C4 Fe1 C5 138.60(12) . 3_656
C4 Fe1 C5 41.40(12) 3_656 3_656
C3 Fe1 C5 111.44(14) . 3_656
C3 Fe1 C5 68.56(14) 3_656 3_656
C5 Fe1 C5 179.998(1) . 3_656
C4 Fe1 C2 111.92(14) . 3_656
C4 Fe1 C2 68.08(14) 3_656 3_656
C3 Fe1 C2 139.22(13) . 3_656
C3 Fe1 C2 40.78(13) 3_656 3_656
C5 Fe1 C2 112.82(14) . 3_656
C5 Fe1 C2 67.18(14) 3_656 3_656
C4 Fe1 C2 68.08(14) . .
C4 Fe1 C2 111.92(14) 3_656 .
C3 Fe1 C2 40.78(13) . .
C3 Fe1 C2 139.22(13) 3_656 .
C5 Fe1 C2 67.18(14) . .
C5 Fe1 C2 112.82(14) 3_656 .
C2 Fe1 C2 179.998(1) 3_656 .
C4 Fe1 C1 110.53(12) . 3_656
C4 Fe1 C1 69.47(12) 3_656 3_656
C3 Fe1 C1 110.71(12) . 3_656
C3 Fe1 C1 69.29(12) 3_656 3_656
C5 Fe1 C1 139.56(12) . 3_656
C5 Fe1 C1 40.44(12) 3_656 3_656
C2 Fe1 C1 40.36(12) 3_656 3_656
C2 Fe1 C1 139.64(12) . 3_656
C4 Fe1 C1 69.47(12) . .
C4 Fe1 C1 110.53(12) 3_656 .
C3 Fe1 C1 69.29(12) . .
C3 Fe1 C1 110.71(12) 3_656 .
C5 Fe1 C1 40.44(12) . .
C5 Fe1 C1 139.56(12) 3_656 .
C2 Fe1 C1 139.64(12) 3_656 .
C2 Fe1 C1 40.36(12) . .
C1 Fe1 C1 180.00(17) 3_656 .
C14 Fe2 C25 118.06(18) . .
C14 Fe2 C13 41.25(17) . .
C25 Fe2 C13 152.44(17) . .
C14 Fe2 C24 104.82(16) . .
C25 Fe2 C24 40.74(19) . .
C13 Fe2 C24 117.27(18) . .
C14 Fe2 C23 123.50(16) . .
C25 Fe2 C23 68.13(18) . .
C13 Fe2 C23 105.89(16) . .
C24 Fe2 C23 40.26(18) . .
C14 Fe2 C15 40.84(16) . .
C25 Fe2 C15 108.17(16) . .
C13 Fe2 C15 68.54(16) . .
C24 Fe2 C15 125.20(17) . .
C23 Fe2 C15 161.52(16) . .
C14 Fe2 C21 154.46(17) . .
C25 Fe2 C21 40.89(15) . .
C13 Fe2 C21 163.99(16) . .
C24 Fe2 C21 68.52(16) . .
C23 Fe2 C21 68.19(15) . .
C15 Fe2 C21 121.73(16) . .
C14 Fe2 C22 161.94(16) . .
C25 Fe2 C22 68.01(15) . .
C13 Fe2 C22 125.86(16) . .
C24 Fe2 C22 67.93(16) . .
C23 Fe2 C22 40.50(15) . .
C15 Fe2 C22 156.67(16) . .
C21 Fe2 C22 40.22(14) . .
C14 Fe2 C12 68.55(16) . .
C25 Fe2 C12 165.17(17) . .
C13 Fe2 C12 40.85(15) . .
C24 Fe2 C12 153.52(18) . .
C23 Fe2 C12 120.72(17) . .
C15 Fe2 C12 67.36(14) . .
C21 Fe2 C12 128.20(14) . .
C22 Fe2 C12 110.10(14) . .
C14 Fe2 C11 69.22(14) . .
C25 Fe2 C11 127.05(16) . .
C13 Fe2 C11 69.23(14) . .
C24 Fe2 C11 163.24(17) . .
C23 Fe2 C11 155.95(17) . .
C15 Fe2 C11 40.41(13) . .
C21 Fe2 C11 109.73(14) . .
C22 Fe2 C11 122.27(14) . .
C12 Fe2 C11 40.44(13) . .
C11 B1 C31 115.8(3) . .
C11 B1 C1 105.3(3) . .
C31 B1 C1 110.5(3) . .
C11 B1 C41 108.5(3) . .
C31 B1 C41 106.9(3) . .
C1 B1 C41 109.8(3) . .
C5 C1 C2 104.3(3) . .
C5 C1 B1 129.5(3) . .
C2 C1 B1 126.0(3) . .
C5 C1 Fe1 67.35(17) . .
C2 C1 Fe1 68.08(17) . .
B1 C1 Fe1 131.5(2) . .
C3 C2 C1 110.5(3) . .
C3 C2 Fe1 68.47(19) . .
C1 C2 Fe1 71.56(18) . .
C3 C2 H2 124.8 . .
C1 C2 H2 124.8 . .
Fe1 C2 H2 126.8 . .
C4 C3 C2 107.7(3) . .
C4 C3 Fe1 69.7(2) . .
C2 C3 Fe1 70.75(18) . .
C4 C3 H3 126.1 . .
C2 C3 H3 126.1 . .
Fe1 C3 H3 125.0 . .
C3 C4 C5 107.2(3) . .
C3 C4 Fe1 69.69(19) . .
C5 C4 Fe1 69.75(18) . .
C3 C4 H4 126.4 . .
C5 C4 H4 126.4 . .
Fe1 C4 H4 125.7 . .
C1 C5 C4 110.2(3) . .
C1 C5 Fe1 72.20(17) . .
C4 C5 Fe1 68.85(18) . .
C1 C5 H5 124.9 . .
C4 C5 H5 124.9 . .
Fe1 C5 H5 125.6 . .
C15 C11 C12 104.1(3) . .
C15 C11 B1 131.3(3) . .
C12 C11 B1 123.8(3) . .
C15 C11 Fe2 67.04(19) . .
C12 C11 Fe2 67.42(18) . .
B1 C11 Fe2 136.5(2) . .
C13 C12 C11 110.6(3) . .
C13 C12 Fe2 68.8(2) . .
C11 C12 Fe2 72.14(19) . .
C13 C12 H12 124.7 . .
C11 C12 H12 124.7 . .
Fe2 C12 H12 125.9 . .
C12 C13 C14 107.0(4) . .
C12 C13 Fe2 70.4(2) . .
C14 C13 Fe2 68.8(2) . .
C12 C13 H13 126.5 . .
C14 C13 H13 126.5 . .
Fe2 C13 H13 125.9 . .
C15 C14 C13 107.6(3) . .
C15 C14 Fe2 70.6(2) . .
C13 C14 Fe2 69.9(2) . .
C15 C14 H14 126.2 . .
C13 C14 H14 126.2 . .
Fe2 C14 H14 124.9 . .
C14 C15 C11 110.7(3) . .
C14 C15 Fe2 68.6(2) . .
C11 C15 Fe2 72.54(19) . .
C14 C15 H15 124.6 . .
C11 C15 H15 124.6 . .
Fe2 C15 H15 125.8 . .
C22 C21 C25 107.3(4) . .
C22 C21 Fe2 70.0(2) . .
C25 C21 Fe2 68.9(2) . .
C22 C21 H21 126.3 . .
C25 C21 H21 126.3 . .
Fe2 C21 H21 126.3 . .
C21 C22 C23 108.4(3) . .
C21 C22 Fe2 69.77(19) . .
C23 C22 Fe2 69.43(19) . .
C21 C22 H22 125.8 . .
C23 C22 H22 125.8 . .
Fe2 C22 H22 126.6 . .
C24 C23 C22 108.2(4) . .
C24 C23 Fe2 69.7(2) . .
C22 C23 Fe2 70.07(18) . .
C24 C23 H23 125.9 . .
C22 C23 H23 125.9 . .
Fe2 C23 H23 125.9 . .
C23 C24 C25 108.0(4) . .
C23 C24 Fe2 70.0(2) . .
C25 C24 Fe2 69.3(2) . .
C23 C24 H24 126.0 . .
C25 C24 H24 126.0 . .
Fe2 C24 H24 126.2 . .
C24 C25 C21 108.1(4) . .
C24 C25 Fe2 69.9(2) . .
C21 C25 Fe2 70.2(2) . .
C24 C25 H25 125.9 . .
C21 C25 H25 125.9 . .
Fe2 C25 H25 125.5 . .
C36 C31 C32 114.6(3) . .
C36 C31 B1 125.4(3) . .
C32 C31 B1 120.1(3) . .
C33 C32 C31 123.1(3) . .
C33 C32 H32 118.5 . .
C31 C32 H32 118.5 . .
C32 C33 C34 120.2(3) . .
C32 C33 H33 119.9 . .
C34 C33 H33 119.9 . .
C35 C34 C33 118.3(3) . .
C35 C34 H34 120.8 . .
C33 C34 H34 120.8 . .
C34 C35 C36 120.6(3) . .
C34 C35 H35 119.7 . .
C36 C35 H35 119.7 . .
C35 C36 C31 123.2(4) . .
C35 C36 H36 118.4 . .
C31 C36 H36 118.4 . .
C42 C41 C46 114.4(3) . .
C42 C41 B1 125.6(3) . .
C46 C41 B1 120.0(3) . .
C41 C42 C43 123.5(3) . .
C41 C42 H42 118.3 . .
C43 C42 H42 118.3 . .
C44 C43 C42 120.1(3) . .
C44 C43 H43 120.0 . .
C42 C43 H43 120.0 . .
C43 C44 C45 118.4(3) . .
C43 C44 H44 120.8 . .
C45 C44 H44 120.8 . .
C44 C45 C46 120.5(3) . .
C44 C45 H45 119.8 . .
C46 C45 H45 119.8 . .
C45 C46 C41 123.2(3) . .
C45 C46 H46 118.4 . .
C41 C46 H46 118.4 . .
O61 Li1 O4 100.5(3) . .
O61 Li1 O1 121.8(3) . .
O4 Li1 O1 83.9(3) . .
O61 Li1 O2' 128.2(4) . .
O4 Li1 O2' 118.1(4) . .
O1 Li1 O2' 96.9(4) . .
O61 Li1 O3' 103.5(4) . .
O4 Li1 O3' 48.8(3) . .
O1 Li1 O3' 120.2(4) . .
O2' Li1 O3' 81.0(4) . .
O61 Li1 O1' 115.5(4) . .
O4 Li1 O1' 111.6(5) . .
O1 Li1 O1' 27.8(3) . .
O2' Li1 O1' 82.3(5) . .
O3' Li1 O1' 139.8(5) . .
O61 Li1 O3 103.0(3) . .
O4 Li1 O3 82.3(3) . .
O1 Li1 O3 134.9(4) . .
O2' Li1 O3 54.3(3) . .
O3' Li1 O3 33.6(3) . .
O1' Li1 O3 134.6(5) . .
O61 Li1 O4' 109.3(4) . .
O4 Li1 O4' 33.6(3) . .
O1 Li1 O4' 51.2(4) . .
O2' Li1 O4' 122.1(5) . .
O3' Li1 O4' 79.5(4) . .
O1' Li1 O4' 78.9(5) . .
O3 Li1 O4' 110.9(4) . .
O61 Li1 O2 123.8(4) . .
O4 Li1 O2 134.7(3) . .
O1 Li1 O2 80.6(3) . .
O2' Li1 O2 25.4(2) . .
O3' Li1 O2 106.1(4) . .
O1' Li1 O2 60.0(4) . .
O3 Li1 O2 79.3(3) . .
O4' Li1 O2 122.2(4) . .
O61 Li1 C55' 100.3(9) . .
O4 Li1 C55' 23.2(9) . .
O1 Li1 C55' 103.4(9) . .
O2' Li1 C55' 102.8(10) . .
O3' Li1 C55' 25.9(9) . .
O1' Li1 C55' 129.8(10) . .
O3 Li1 C55' 59.5(9) . .
O4' Li1 C55' 55.8(9) . .
O2 Li1 C55' 125.6(9) . .
O61 Li1 C51' 133.9(6) . .
O4 Li1 C51' 116.7(6) . .
O1 Li1 C51' 44.3(5) . .
O2' Li1 C51' 56.0(6) . .
O3' Li1 C51' 121.1(6) . .
O1' Li1 C51' 26.9(6) . .
O3 Li1 C51' 107.9(5) . .
O4' Li1 C51' 90.7(6) . .
O2 Li1 C51' 36.3(5) . .
C55' Li1 C51' 124.7(10) . .
O61 Li1 C52' 152.9(6) . .
O4 Li1 C52' 106.3(5) . .
O1 Li1 C52' 66.1(4) . .
O2' Li1 C52' 31.5(5) . .
O3' Li1 C52' 91.3(4) . .
O1' Li1 C52' 57.7(5) . .
O3 Li1 C52' 77.1(4) . .
O4' Li1 C52' 95.4(5) . .
O2 Li1 C52' 29.1(5) . .
C55' Li1 C52' 102.7(10) . .
C51' Li1 C52' 31.5(6) . .
C51 O1 C58 107.8(6) . .
C51 O1 Li1 113.1(5) . .
C58 O1 Li1 109.7(6) . .
C53 O2 C52 113.1(6) . .
C53 O2 Li1 107.4(4) . .
C52 O2 Li1 109.6(5) . .
C55 O3 C54 112.0(9) . .
C55 O3 Li1 106.9(4) . .
C54 O3 Li1 110.7(8) . .
C57 O4 C56 110.5(7) . .
C57 O4 Li1 108.7(5) . .
C56 O4 Li1 113.9(7) . .
O1 C51 C52 105.4(7) . .
O1 C51 H51A 110.7 . .
C52 C51 H51A 110.7 . .
O1 C51 H51B 110.7 . .
C52 C51 H51B 110.7 . .
H51A C51 H51B 108.8 . .
O2 C52 C51 107.6(8) . .
O2 C52 H52A 110.2 . .
C51 C52 H52A 110.2 . .
O2 C52 H52B 110.2 . .
C51 C52 H52B 110.2 . .
H52A C52 H52B 108.5 . .
O2 C53 C54 106.5(9) . .
O2 C53 H53A 110.4 . .
C54 C53 H53A 110.4 . .
O2 C53 H53B 110.4 . .
C54 C53 H53B 110.4 . .
H53A C53 H53B 108.6 . .
O3 C54 C53 108.3(10) . .
O3 C54 H54A 110.0 . .
C53 C54 H54A 110.0 . .
O3 C54 H54B 110.0 . .
C53 C54 H54B 110.0 . .
H54A C54 H54B 108.4 . .
O3 C55 C56 109.5(9) . .
O3 C55 H55A 109.8 . .
C56 C55 H55A 109.8 . .
O3 C55 H55B 109.8 . .
C56 C55 H55B 109.8 . .
H55A C55 H55B 108.2 . .
O4 C56 C55 105.7(10) . .
O4 C56 H56A 110.6 . .
C55 C56 H56A 110.6 . .
O4 C56 H56B 110.6 . .
C55 C56 H56B 110.6 . .
H56A C56 H56B 108.7 . .
O4 C57 C58 110.4(9) . .
O4 C57 H57A 109.6 . .
C58 C57 H57A 109.6 . .
O4 C57 H57B 109.6 . .
C58 C57 H57B 109.6 . .
H57A C57 H57B 108.1 . .
C57 C58 O1 107.1(9) . .
C57 C58 H58A 110.3 . .
O1 C58 H58A 110.3 . .
C57 C58 H58B 110.3 . .
O1 C58 H58B 110.3 . .
H58A C58 H58B 108.5 . .
C51' O1' C58' 123.8(14) . .
C51' O1' Li1 106.4(11) . .
C58' O1' Li1 105.1(10) . .
C53' O2' C52' 116.3(19) . .
C53' O2' Li1 107.0(16) . .
C52' O2' Li1 102.3(9) . .
C55' O3' C54' 118(2) . .
C55' O3' Li1 107.7(18) . .
C54' O3' Li1 111.0(8) . .
C57' O4' C56' 128(2) . .
C57' O4' Li1 104.5(18) . .
C56' O4' Li1 110.0(9) . .
O1' C51' C52' 119.1(16) . .
O1' C51' Li1 46.8(8) . .
C52' C51' Li1 74.5(10) . .
O1' C51' H51C 107.5 . .
C52' C51' H51C 107.5 . .
Li1 C51' H51C 111.5 . .
O1' C51' H51D 107.5 . .
C52' C51' H51D 107.5 . .
Li1 C51' H51D 138.8 . .
H51C C51' H51D 107.0 . .
O2' C52' C51' 103.5(15) . .
O2' C52' Li1 46.2(6) . .
C51' C52' Li1 74.0(10) . .
O2' C52' H52C 111.1 . .
C51' C52' H52C 111.1 . .
Li1 C52' H52C 89.6 . .
O2' C52' H52D 111.1 . .
C51' C52' H52D 111.1 . .
Li1 C52' H52D 156.0 . .
H52C C52' H52D 109.0 . .
O2' C53' C54' 112.3(19) . .
O2' C53' H53C 109.2 . .
C54' C53' H53C 109.2 . .
O2' C53' H53D 109.2 . .
C54' C53' H53D 109.2 . .
H53C C53' H53D 107.9 . .
O3' C54' C53' 100.9(19) . .
O3' C54' H54C 111.6 . .
C53' C54' H54C 111.6 . .
O3' C54' H54D 111.6 . .
C53' C54' H54D 111.6 . .
H54C C54' H54D 109.4 . .
O3' C55' C56' 114(3) . .
O3' C55' Li1 46.5(14) . .
C56' C55' Li1 82.1(16) . .
O3' C55' H55C 108.8 . .
C56' C55' H55C 108.8 . .
Li1 C55' H55C 89.4 . .
O3' C55' H55D 108.8 . .
C56' C55' H55D 108.8 . .
Li1 C55' H55D 154.5 . .
H55C C55' H55D 107.7 . .
O4' C56' C55' 100.8(18) . .
O4' C56' H56C 111.6 . .
C55' C56' H56C 111.6 . .
O4' C56' H56D 111.6 . .
C55' C56' H56D 111.6 . .
H56C C56' H56D 109.4 . .
C58' C57' O4' 132(3) . .
C58' C57' Li1 84(2) . .
O4' C57' Li1 49.0(14) . .
C58' C57' H57C 104.2 . .
O4' C57' H57C 104.2 . .
Li1 C57' H57C 114.5 . .
C58' C57' H57D 104.2 . .
O4' C57' H57D 104.2 . .
Li1 C57' H57D 135.6 . .
H57C C57' H57D 105.5 . .
C57' C58' O1' 110(2) . .
C57' C58' H58C 109.6 . .
O1' C58' H58C 109.6 . .
C57' C58' H58D 109.6 . .
O1' C58' H58D 109.6 . .
H58C C58' H58D 108.1 . .
C62 O61 C65 108.1(4) . .
C62 O61 Li1 121.5(4) . .
C65 O61 Li1 116.5(4) . .
O61 C62 C63 105.8(4) . .
O61 C62 H62A 110.6 . .
C63 C62 H62A 110.6 . .
O61 C62 H62B 110.6 . .
C63 C62 H62B 110.6 . .
H62A C62 H62B 108.7 . .
C64 C63 C62 107.1(5) . .
C64 C63 H63A 110.3 . .
C62 C63 H63A 110.3 . .
C64 C63 H63B 110.3 . .
C62 C63 H63B 110.3 . .
H63A C63 H63B 108.6 . .
C63 C64 C65 103.9(5) . .
C63 C64 H64A 111.0 . .
C65 C64 H64A 111.0 . .
C63 C64 H64B 111.0 . .
C65 C64 H64B 111.0 . .
H64A C64 H64B 109.0 . .
O61 C65 C64 104.6(4) . .
O61 C65 H65A 110.8 . .
C64 C65 H65A 110.8 . .
O61 C65 H65B 110.8 . .
C64 C65 H65B 110.8 . .
H65A C65 H65B 108.9 . .

loop_
_geom_bond_atom_site_label_1
_geom_bond_atom_site_label_2
_geom_bond_distance
_geom_bond_site_symmetry_2
Fe1 C4 2.041(3) .
Fe1 C4 2.042(3) 3_656
Fe1 C3 2.042(3) .
Fe1 C3 2.042(3) 3_656
Fe1 C5 2.054(3) .
Fe1 C5 2.054(3) 3_656
Fe1 C2 2.072(3) 3_656
Fe1 C2 2.072(3) .
Fe1 C1 2.119(3) 3_656
Fe1 C1 2.119(3) .
Fe2 C14 2.031(4) .
Fe2 C25 2.043(4) .
Fe2 C13 2.047(4) .
Fe2 C24 2.051(4) .
Fe2 C23 2.055(3) .
Fe2 C15 2.058(3) .
Fe2 C21 2.060(3) .
Fe2 C22 2.063(3) .
Fe2 C12 2.068(3) .
Fe2 C11 2.132(3) .
B1 C11 1.646(5) .
B1 C31 1.647(5) .
B1 C1 1.658(4) .
B1 C41 1.663(4) .
C1 C5 1.444(4) .
C1 C2 1.447(5) .
C2 C3 1.434(4) .
C2 H2 0.9500 .
C3 C4 1.418(5) .
C3 H3 0.9500 .
C4 C5 1.448(4) .
C4 H4 0.9500 .
C5 H5 0.9500 .
C11 C15 1.449(5) .
C11 C12 1.453(5) .
C12 C13 1.436(5) .
C12 H12 0.9500 .
C13 C14 1.437(6) .
C13 H13 0.9500 .
C14 C15 1.427(6) .
C14 H14 0.9500 .
C15 H15 0.9500 .
C21 C22 1.418(5) .
C21 C25 1.433(5) .
C21 H21 0.9500 .
C22 C23 1.425(5) .
C22 H22 0.9500 .
C23 C24 1.413(6) .
C23 H23 0.9500 .
C24 C25 1.425(7) .
C24 H24 0.9500 .
C25 H25 0.9500 .
C31 C36 1.411(5) .
C31 C32 1.415(5) .
C32 C33 1.388(5) .
C32 H32 0.9500 .
C33 C34 1.408(5) .
C33 H33 0.9500 .
C34 C35 1.386(6) .
C34 H34 0.9500 .
C35 C36 1.390(5) .
C35 H35 0.9500 .
C36 H36 0.9500 .
C41 C42 1.401(5) .
C41 C46 1.405(4) .
C42 C43 1.404(5) .
C42 H42 0.9500 .
C43 C44 1.387(5) .
C43 H43 0.9500 .
C44 C45 1.389(5) .
C44 H44 0.9500 .
C45 C46 1.397(5) .
C45 H45 0.9500 .
C46 H46 0.9500 .
Li1 O61 1.925(7) .
Li1 O4 2.016(8) .
Li1 O1 2.026(8) .
Li1 O2' 2.029(11) .
Li1 O3' 2.070(12) .
Li1 O1' 2.081(11) .
Li1 O3 2.108(7) .
Li1 O4' 2.142(11) .
Li1 O2 2.154(8) .
Li1 C55' 2.72(4) .
Li1 C51' 2.74(2) .
Li1 C52' 2.747(16) .
O1 C51 1.417(8) .
O1 C58 1.536(16) .
O2 C53 1.433(8) .
O2 C52 1.435(14) .
O3 C55 1.432(10) .
O3 C54 1.484(15) .
O4 C57 1.437(10) .
O4 C56 1.456(16) .
C51 C52 1.608(12) .
C51 H51A 0.9900 .
C51 H51B 0.9900 .
C52 H52A 0.9900 .
C52 H52B 0.9900 .
C53 C54 1.503(17) .
C53 H53A 0.9900 .
C53 H53B 0.9900 .
C54 H54A 0.9900 .
C54 H54B 0.9900 .
C55 C56 1.57(2) .
C55 H55A 0.9900 .
C55 H55B 0.9900 .
C56 H56A 0.9900 .
C56 H56B 0.9900 .
C57 C58 1.487(18) .
C57 H57A 0.9900 .
C57 H57B 0.9900 .
C58 H58A 0.9900 .
C58 H58B 0.9900 .
O1' C51' 1.29(2) .
O1' C58' 1.52(2) .
O2' C53' 1.43(4) .
O2' C52' 1.470(18) .
O3' C55' 1.25(5) .
O3' C54' 1.472(13) .
O4' C57' 1.27(4) .
O4' C56' 1.43(2) .
C51' C52' 1.49(3) .
C51' H51C 0.9900 .
C51' H51D 0.9900 .
C52' H52C 0.9900 .
C52' H52D 0.9900 .
C53' C54' 1.48(3) .
C53' H53C 0.9900 .
C53' H53D 0.9900 .
C54' H54C 0.9900 .
C54' H54D 0.9900 .
C55' C56' 1.59(4) .
C55' H55C 0.9900 .
C55' H55D 0.9900 .
C56' H56C 0.9900 .
C56' H56D 0.9900 .
C57' C58' 1.18(4) .
C57' H57C 0.9900 .
C57' H57D 0.9900 .
C58' H58C 0.9900 .
C58' H58D 0.9900 .
O61 C62 1.424(6) .
O61 C65 1.473(6) .
C62 C63 1.493(8) .
C62 H62A 0.9900 .
C62 H62B 0.9900 .
C63 C64 1.428(8) .
C63 H63A 0.9900 .
C63 H63B 0.9900 .
C64 C65 1.480(7) .
C64 H64A 0.9900 .
C64 H64B 0.9900 .
C65 H65A 0.9900 .
C65 H65B 0.9900 .

loop_
_geom_torsion_atom_site_label_1
_geom_torsion_atom_site_label_2
_geom_torsion_atom_site_label_3
_geom_torsion_atom_site_label_4
_geom_torsion
_geom_torsion_site_symmetry_1
C11 B1 C1 C5 176.7(3) .
C31 B1 C1 C5 -57.5(4) .
C41 B1 C1 C5 60.1(4) .
C11 B1 C1 C2 1.9(4) .
C31 B1 C1 C2 127.6(3) .
C41 B1 C1 C2 -114.7(3) .
C11 B1 C1 Fe1 -89.6(3) .
C31 B1 C1 Fe1 36.1(4) .
C41 B1 C1 Fe1 153.7(2) .
C4 Fe1 C1 C5 -37.3(2) .
C4 Fe1 C1 C5 142.7(2) 3_656
C3 Fe1 C1 C5 -80.8(2) .
C3 Fe1 C1 C5 99.2(2) 3_656
C5 Fe1 C1 C5 180.0 3_656
C2 Fe1 C1 C5 62.8(3) 3_656
C2 Fe1 C1 C5 -117.2(3) .
C1 Fe1 C1 C5 -172(11) 3_656
C4 Fe1 C1 C2 79.9(2) .
C4 Fe1 C1 C2 -100.1(2) 3_656
C3 Fe1 C1 C2 36.36(19) .
C3 Fe1 C1 C2 -143.64(19) 3_656
C5 Fe1 C1 C2 117.2(3) .
C5 Fe1 C1 C2 -62.8(3) 3_656
C2 Fe1 C1 C2 180.000(1) 3_656
C1 Fe1 C1 C2 -55(11) 3_656
C4 Fe1 C1 B1 -160.7(3) .
C4 Fe1 C1 B1 19.3(3) 3_656
C3 Fe1 C1 B1 155.7(3) .
C3 Fe1 C1 B1 -24.3(3) 3_656
C5 Fe1 C1 B1 -123.4(4) .
C5 Fe1 C1 B1 56.6(4) 3_656
C2 Fe1 C1 B1 -60.6(4) 3_656
C2 Fe1 C1 B1 119.4(4) .
C1 Fe1 C1 B1 65(11) 3_656
C5 C1 C2 C3 0.4(3) .
B1 C1 C2 C3 176.3(3) .
Fe1 C1 C2 C3 -57.5(2) .
C5 C1 C2 Fe1 57.9(2) .
B1 C1 C2 Fe1 -126.2(3) .
C4 Fe1 C2 C3 38.2(2) .
C4 Fe1 C2 C3 -141.8(2) 3_656
C3 Fe1 C2 C3 179.999(2) 3_656
C5 Fe1 C2 C3 83.1(2) .
C5 Fe1 C2 C3 -96.9(2) 3_656
C2 Fe1 C2 C3 -61.5(19) 3_656
C1 Fe1 C2 C3 -58.1(3) 3_656
C1 Fe1 C2 C3 121.9(3) .
C4 Fe1 C2 C1 -83.7(2) .
C4 Fe1 C2 C1 96.3(2) 3_656
C3 Fe1 C2 C1 -121.9(3) .
C3 Fe1 C2 C1 58.1(3) 3_656
C5 Fe1 C2 C1 -38.75(18) .
C5 Fe1 C2 C1 141.26(18) 3_656
C2 Fe1 C2 C1 176.7(18) 3_656
C1 Fe1 C2 C1 179.999(1) 3_656
C1 C2 C3 C4 -0.8(4) .
Fe1 C2 C3 C4 -60.1(2) .
C1 C2 C3 Fe1 59.3(2) .
C4 Fe1 C3 C4 180.0 3_656
C3 Fe1 C3 C4 -27(2) 3_656
C5 Fe1 C3 C4 38.76(18) .
C5 Fe1 C3 C4 -141.24(18) 3_656
C2 Fe1 C3 C4 -61.8(3) 3_656
C2 Fe1 C3 C4 118.2(3) .
C1 Fe1 C3 C4 -97.8(2) 3_656
C1 Fe1 C3 C4 82.2(2) .
C4 Fe1 C3 C2 -118.2(3) .
C4 Fe1 C3 C2 61.8(3) 3_656
C3 Fe1 C3 C2 -145(2) 3_656
C5 Fe1 C3 C2 -79.5(2) .
C5 Fe1 C3 C2 100.5(2) 3_656
C2 Fe1 C3 C2 179.997(2) 3_656
C1 Fe1 C3 C2 143.99(19) 3_656
C1 Fe1 C3 C2 -36.01(19) .
C2 C3 C4 C5 0.9(4) .
Fe1 C3 C4 C5 -59.9(2) .
C2 C3 C4 Fe1 60.8(2) .
C4 Fe1 C4 C3 174(23) 3_656
C3 Fe1 C4 C3 180.0 3_656
C5 Fe1 C4 C3 -118.2(3) .
C5 Fe1 C4 C3 61.8(3) 3_656
C2 Fe1 C4 C3 141.67(19) 3_656
C2 Fe1 C4 C3 -38.33(19) .
C1 Fe1 C4 C3 98.2(2) 3_656
C1 Fe1 C4 C3 -81.8(2) .
C4 Fe1 C4 C5 -68(23) 3_656
C3 Fe1 C4 C5 118.2(3) .
C3 Fe1 C4 C5 -61.8(3) 3_656
C5 Fe1 C4 C5 180.002(1) 3_656
C2 Fe1 C4 C5 -100.1(2) 3_656
C2 Fe1 C4 C5 79.9(2) .
C1 Fe1 C4 C5 -143.5(2) 3_656
C1 Fe1 C4 C5 36.5(2) .
C2 C1 C5 C4 0.1(3) .
B1 C1 C5 C4 -175.5(3) .
Fe1 C1 C5 C4 58.5(2) .
C2 C1 C5 Fe1 -58.4(2) .
B1 C1 C5 Fe1 125.9(3) .
C3 C4 C5 C1 -0.6(4) .
Fe1 C4 C5 C1 -60.5(2) .
C3 C4 C5 Fe1 59.9(2) .
C4 Fe1 C5 C1 120.9(3) .
C4 Fe1 C5 C1 -59.1(3) 3_656
C3 Fe1 C5 C1 82.8(2) .
C3 Fe1 C5 C1 -97.2(2) 3_656
C5 Fe1 C5 C1 165(11) 3_656
C2 Fe1 C5 C1 -141.33(19) 3_656
C2 Fe1 C5 C1 38.67(19) .
C1 Fe1 C5 C1 180.0 3_656
C4 Fe1 C5 C4 179.998(1) 3_656
C3 Fe1 C5 C4 -38.1(2) .
C3 Fe1 C5 C4 141.9(2) 3_656
C5 Fe1 C5 C4 44(11) 3_656
C2 Fe1 C5 C4 97.8(2) 3_656
C2 Fe1 C5 C4 -82.2(2) .
C1 Fe1 C5 C4 59.1(3) 3_656
C1 Fe1 C5 C4 -120.9(3) .
C31 B1 C11 C15 -49.4(5) .
C1 B1 C11 C15 73.0(4) .
C41 B1 C11 C15 -169.5(3) .
C31 B1 C11 C12 142.4(3) .
C1 B1 C11 C12 -95.3(3) .
C41 B1 C11 C12 22.2(4) .
C31 B1 C11 Fe2 50.4(4) .
C1 B1 C11 Fe2 172.8(3) .
C41 B1 C11 Fe2 -69.7(4) .
C14 Fe2 C11 C15 -36.6(2) .
C25 Fe2 C11 C15 73.5(3) .
C13 Fe2 C11 C15 -80.9(2) .
C24 Fe2 C11 C15 35.2(6) .
C23 Fe2 C11 C15 -163.4(3) .
C21 Fe2 C11 C15 116.1(2) .
C22 Fe2 C11 C15 159.0(2) .
C12 Fe2 C11 C15 -117.6(3) .
C14 Fe2 C11 C12 80.9(2) .
C25 Fe2 C11 C12 -169.0(2) .
C13 Fe2 C11 C12 36.7(2) .
C24 Fe2 C11 C12 152.8(5) .
C23 Fe2 C11 C12 -45.8(4) .
C15 Fe2 C11 C12 117.6(3) .
C21 Fe2 C11 C12 -126.3(2) .
C22 Fe2 C11 C12 -83.4(2) .
C14 Fe2 C11 B1 -163.1(4) .
C25 Fe2 C11 B1 -53.0(4) .
C13 Fe2 C11 B1 152.6(4) .
C24 Fe2 C11 B1 -91.3(6) .
C23 Fe2 C11 B1 70.1(5) .
C15 Fe2 C11 B1 -126.5(4) .
C21 Fe2 C11 B1 -10.4(4) .
C22 Fe2 C11 B1 32.5(4) .
C12 Fe2 C11 B1 116.0(4) .
C15 C11 C12 C13 -0.9(4) .
B1 C11 C12 C13 170.0(3) .
Fe2 C11 C12 C13 -58.2(2) .
C15 C11 C12 Fe2 57.3(2) .
B1 C11 C12 Fe2 -131.8(3) .
C14 Fe2 C12 C13 38.7(2) .
C25 Fe2 C12 C13 158.1(5) .
C24 Fe2 C12 C13 -41.4(4) .
C23 Fe2 C12 C13 -78.5(3) .
C15 Fe2 C12 C13 82.9(2) .
C21 Fe2 C12 C13 -163.7(2) .
C22 Fe2 C12 C13 -122.0(2) .
C11 Fe2 C12 C13 121.4(3) .
C14 Fe2 C12 C11 -82.7(2) .
C25 Fe2 C12 C11 36.7(6) .
C13 Fe2 C12 C11 -121.4(3) .
C24 Fe2 C12 C11 -162.8(3) .
C23 Fe2 C12 C11 160.1(2) .
C15 Fe2 C12 C11 -38.52(19) .
C21 Fe2 C12 C11 74.9(2) .
C22 Fe2 C12 C11 116.6(2) .
C11 C12 C13 C14 0.9(4) .
Fe2 C12 C13 C14 -59.3(3) .
C11 C12 C13 Fe2 60.2(2) .
C14 Fe2 C13 C12 -118.1(3) .
C25 Fe2 C13 C12 -168.1(3) .
C24 Fe2 C13 C12 160.6(2) .
C23 Fe2 C13 C12 118.9(2) .
C15 Fe2 C13 C12 -79.8(2) .
C21 Fe2 C13 C12 53.0(6) .
C22 Fe2 C13 C12 79.2(3) .
C11 Fe2 C13 C12 -36.3(2) .
C25 Fe2 C13 C14 -50.0(4) .
C24 Fe2 C13 C14 -81.3(3) .
C23 Fe2 C13 C14 -123.1(2) .
C15 Fe2 C13 C14 38.3(2) .
C21 Fe2 C13 C14 171.1(5) .
C22 Fe2 C13 C14 -162.7(2) .
C12 Fe2 C13 C14 118.1(3) .
C11 Fe2 C13 C14 81.8(2) .
C12 C13 C14 C15 -0.5(4) .
Fe2 C13 C14 C15 -60.8(3) .
C12 C13 C14 Fe2 60.3(2) .
C25 Fe2 C14 C15 -85.6(3) .
C13 Fe2 C14 C15 118.1(3) .
C24 Fe2 C14 C15 -127.3(3) .
C23 Fe2 C14 C15 -166.8(2) .
C21 Fe2 C14 C15 -56.2(4) .
C22 Fe2 C14 C15 169.0(4) .
C12 Fe2 C14 C15 79.7(2) .
C11 Fe2 C14 C15 36.3(2) .
C25 Fe2 C14 C13 156.3(2) .
C24 Fe2 C14 C13 114.7(2) .
C23 Fe2 C14 C13 75.1(3) .
C15 Fe2 C14 C13 -118.1(3) .
C21 Fe2 C14 C13 -174.3(3) .
C22 Fe2 C14 C13 50.9(6) .
C12 Fe2 C14 C13 -38.3(2) .
C11 Fe2 C14 C13 -81.8(2) .
C13 C14 C15 C11 -0.1(4) .
Fe2 C14 C15 C11 -60.5(2) .
C13 C14 C15 Fe2 60.4(2) .
C12 C11 C15 C14 0.6(4) .
B1 C11 C15 C14 -169.4(3) .
Fe2 C11 C15 C14 58.1(3) .
C12 C11 C15 Fe2 -57.6(2) .
B1 C11 C15 Fe2 132.5(3) .
C25 Fe2 C15 C14 112.2(3) .
C13 Fe2 C15 C14 -38.7(2) .
C24 Fe2 C15 C14 70.3(3) .
C23 Fe2 C15 C14 36.9(6) .
C21 Fe2 C15 C14 155.1(2) .
C22 Fe2 C15 C14 -171.4(4) .
C12 Fe2 C15 C14 -82.9(3) .
C11 Fe2 C15 C14 -121.5(3) .
C14 Fe2 C15 C11 121.5(3) .
C25 Fe2 C15 C11 -126.4(2) .
C13 Fe2 C15 C11 82.8(2) .
C24 Fe2 C15 C11 -168.3(2) .
C23 Fe2 C15 C11 158.4(5) .
C21 Fe2 C15 C11 -83.5(2) .
C22 Fe2 C15 C11 -49.9(5) .
C12 Fe2 C15 C11 38.5(2) .
C14 Fe2 C21 C22 -160.1(3) .
C25 Fe2 C21 C22 -118.7(3) .
C13 Fe2 C21 C22 33.7(6) .
C24 Fe2 C21 C22 -80.8(2) .
C23 Fe2 C21 C22 -37.3(2) .
C15 Fe2 C21 C22 160.2(2) .
C12 Fe2 C21 C22 75.3(3) .
C11 Fe2 C21 C22 117.0(2) .
C14 Fe2 C21 C25 -41.4(4) .
C13 Fe2 C21 C25 152.3(5) .
C24 Fe2 C21 C25 37.9(3) .
C23 Fe2 C21 C25 81.3(3) .
C15 Fe2 C21 C25 -81.1(3) .
C22 Fe2 C21 C25 118.7(3) .
C12 Fe2 C21 C25 -166.0(2) .
C11 Fe2 C21 C25 -124.3(2) .
C25 C21 C22 C23 -0.2(4) .
Fe2 C21 C22 C23 58.8(2) .
C25 C21 C22 Fe2 -59.0(2) .
C14 Fe2 C22 C21 151.7(5) .
C25 Fe2 C22 C21 38.3(2) .
C13 Fe2 C22 C21 -169.1(2) .
C24 Fe2 C22 C21 82.4(3) .
C23 Fe2 C22 C21 119.9(3) .
C15 Fe2 C22 C21 -46.7(5) .
C12 Fe2 C22 C21 -126.0(2) .
C11 Fe2 C22 C21 -82.6(2) .
C14 Fe2 C22 C23 31.8(6) .
C25 Fe2 C22 C23 -81.6(3) .
C13 Fe2 C22 C23 71.0(3) .
C24 Fe2 C22 C23 -37.5(3) .
C15 Fe2 C22 C23 -166.6(4) .
C21 Fe2 C22 C23 -119.9(3) .
C12 Fe2 C22 C23 114.1(3) .
C11 Fe2 C22 C23 157.5(2) .
C21 C22 C23 C24 0.5(4) .
Fe2 C22 C23 C24 59.5(2) .
C21 C22 C23 Fe2 -59.0(2) .
C14 Fe2 C23 C24 72.1(3) .
C25 Fe2 C23 C24 -37.9(3) .
C13 Fe2 C23 C24 113.6(3) .
C15 Fe2 C23 C24 44.0(6) .
C21 Fe2 C23 C24 -82.1(3) .
C22 Fe2 C23 C24 -119.2(3) .
C12 Fe2 C23 C24 155.4(2) .
C11 Fe2 C23 C24 -171.8(3) .
C14 Fe2 C23 C22 -168.7(2) .
C25 Fe2 C23 C22 81.3(3) .
C13 Fe2 C23 C22 -127.2(2) .
C24 Fe2 C23 C22 119.2(3) .
C15 Fe2 C23 C22 163.2(5) .
C21 Fe2 C23 C22 37.1(2) .
C12 Fe2 C23 C22 -85.4(3) .
C11 Fe2 C23 C22 -52.7(5) .
C22 C23 C24 C25 -0.6(4) .
Fe2 C23 C24 C25 59.2(3) .
C22 C23 C24 Fe2 -59.8(2) .
C14 Fe2 C24 C23 -124.8(3) .
C25 Fe2 C24 C23 119.2(3) .
C13 Fe2 C24 C23 -82.4(3) .
C15 Fe2 C24 C23 -164.4(2) .
C21 Fe2 C24 C23 81.2(2) .
C22 Fe2 C24 C23 37.7(2) .
C12 Fe2 C24 C23 -53.3(4) .
C11 Fe2 C24 C23 168.4(5) .
C14 Fe2 C24 C25 116.0(3) .
C13 Fe2 C24 C25 158.4(2) .
C23 Fe2 C24 C25 -119.2(3) .
C15 Fe2 C24 C25 76.5(3) .
C21 Fe2 C24 C25 -38.0(2) .
C22 Fe2 C24 C25 -81.5(2) .
C12 Fe2 C24 C25 -172.5(3) .
C11 Fe2 C24 C25 49.2(6) .
C23 C24 C25 C21 0.5(4) .
Fe2 C24 C25 C21 60.1(3) .
C23 C24 C25 Fe2 -59.6(3) .
C22 C21 C25 C24 -0.2(4) .
Fe2 C21 C25 C24 -59.9(3) .
C22 C21 C25 Fe2 59.7(2) .
C14 Fe2 C25 C24 -79.9(3) .
C13 Fe2 C25 C24 -45.0(5) .
C23 Fe2 C25 C24 37.4(2) .
C15 Fe2 C25 C24 -123.3(2) .
C21 Fe2 C25 C24 118.9(3) .
C22 Fe2 C25 C24 81.3(3) .
C12 Fe2 C25 C24 166.8(5) .
C11 Fe2 C25 C24 -164.1(2) .
C14 Fe2 C25 C21 161.1(2) .
C13 Fe2 C25 C21 -163.9(3) .
C24 Fe2 C25 C21 -118.9(3) .
C23 Fe2 C25 C21 -81.5(2) .
C15 Fe2 C25 C21 117.8(2) .
C22 Fe2 C25 C21 -37.7(2) .
C12 Fe2 C25 C21 47.9(7) .
C11 Fe2 C25 C21 77.0(3) .
C11 B1 C31 C36 12.0(4) .
C1 B1 C31 C36 -107.5(3) .
C41 B1 C31 C36 133.0(3) .
C11 B1 C31 C32 -169.5(3) .
C1 B1 C31 C32 70.9(4) .
C41 B1 C31 C32 -48.5(4) .
C36 C31 C32 C33 1.0(5) .
B1 C31 C32 C33 -177.6(3) .
C31 C32 C33 C34 -0.4(5) .
C32 C33 C34 C35 -0.3(5) .
C33 C34 C35 C36 0.4(5) .
C34 C35 C36 C31 0.3(5) .
C32 C31 C36 C35 -0.9(5) .
B1 C31 C36 C35 177.6(3) .
C11 B1 C41 C42 -121.8(3) .
C31 B1 C41 C42 112.7(4) .
C1 B1 C41 C42 -7.2(5) .
C11 B1 C41 C46 59.3(4) .
C31 B1 C41 C46 -66.3(4) .
C1 B1 C41 C46 173.9(3) .
C46 C41 C42 C43 -1.3(5) .
B1 C41 C42 C43 179.7(3) .
C41 C42 C43 C44 -0.8(6) .
C42 C43 C44 C45 1.4(5) .
C43 C44 C45 C46 0.0(6) .
C44 C45 C46 C41 -2.3(6) .
C42 C41 C46 C45 2.8(5) .
B1 C41 C46 C45 -178.2(4) .
O61 Li1 O1 C51 146.0(5) .
O4 Li1 O1 C51 -115.3(5) .
O2' Li1 O1 C51 2.3(7) .
O3' Li1 O1 C51 -81.3(7) .
O1' Li1 O1 C51 61.1(8) .
O3 Li1 O1 C51 -42.6(8) .
O4' Li1 O1 C51 -123.8(7) .
O2 Li1 O1 C51 21.9(6) .
C55' Li1 O1 C51 -102.7(10) .
C51' Li1 O1 C51 23.8(8) .
C52' Li1 O1 C51 -4.5(7) .
O61 Li1 O1 C58 -93.6(7) .
O4 Li1 O1 C58 5.1(5) .
O2' Li1 O1 C58 122.7(6) .
O3' Li1 O1 C58 39.1(7) .
O1' Li1 O1 C58 -178.5(10) .
O3 Li1 O1 C58 77.8(7) .
O4' Li1 O1 C58 -3.4(6) .
O2 Li1 O1 C58 142.3(5) .
C55' Li1 O1 C58 17.7(11) .
C51' Li1 O1 C58 144.2(9) .
C52' Li1 O1 C58 115.9(7) .
O61 Li1 O2 C53 124.5(5) .
O4 Li1 O2 C53 -41.8(6) .
O1 Li1 O2 C53 -113.4(4) .
O2' Li1 O2 C53 15.7(7) .
O3' Li1 O2 C53 5.4(5) .
O1' Li1 O2 C53 -133.3(5) .
O3 Li1 O2 C53 26.0(4) .
O4' Li1 O2 C53 -82.1(6) .
C55' Li1 O2 C53 -13.6(12) .
C51' Li1 O2 C53 -115.7(9) .
C52' Li1 O2 C53 -56.7(7) .
O61 Li1 O2 C52 -112.3(6) .
O4 Li1 O2 C52 81.4(7) .
O1 Li1 O2 C52 9.8(6) .
O2' Li1 O2 C52 138.9(9) .
O3' Li1 O2 C52 128.6(6) .
O1' Li1 O2 C52 -10.1(6) .
O3 Li1 O2 C52 149.2(6) .
O4' Li1 O2 C52 41.1(7) .
C55' Li1 O2 C52 109.6(12) .
C51' Li1 O2 C52 7.5(12) .
C52' Li1 O2 C52 66.5(8) .
O61 Li1 O3 C55 120.0(6) .
O4 Li1 O3 C55 20.9(6) .
O1 Li1 O3 C55 -52.5(8) .
O2' Li1 O3 C55 -112.1(7) .
O3' Li1 O3 C55 24.9(6) .
O1' Li1 O3 C55 -92.0(9) .
O4' Li1 O3 C55 3.1(7) .
O2 Li1 O3 C55 -117.5(6) .
C55' Li1 O3 C55 25.6(11) .
C51' Li1 O3 C55 -94.8(8) .
C52' Li1 O3 C55 -87.8(7) .
O61 Li1 O3 C54 -117.8(7) .
O4 Li1 O3 C54 143.1(7) .
O1 Li1 O3 C54 69.7(9) .
O2' Li1 O3 C54 10.2(7) .
O3' Li1 O3 C54 147.2(8) .
O1' Li1 O3 C54 30.2(10) .
O4' Li1 O3 C54 125.3(7) .
O2 Li1 O3 C54 4.8(7) .
C55' Li1 O3 C54 147.8(12) .
C51' Li1 O3 C54 27.5(9) .
C52' Li1 O3 C54 34.4(8) .
O61 Li1 O4 C57 142.4(5) .
O1 Li1 O4 C57 21.2(5) .
O2' Li1 O4 C57 -73.4(7) .
O3' Li1 O4 C57 -118.7(6) .
O1' Li1 O4 C57 19.4(7) .
O3 Li1 O4 C57 -115.8(5) .
O4' Li1 O4 C57 33.2(6) .
O2 Li1 O4 C57 -49.2(7) .
C55' Li1 O4 C57 -126(2) .
C51' Li1 O4 C57 -9.6(8) .
C52' Li1 O4 C57 -41.7(7) .
O61 Li1 O4 C56 -93.9(6) .
O1 Li1 O4 C56 144.9(6) .
O2' Li1 O4 C56 50.3(8) .
O3' Li1 O4 C56 5.0(6) .
O1' Li1 O4 C56 143.1(7) .
O3 Li1 O4 C56 7.9(6) .
O4' Li1 O4 C56 156.9(9) .
O2 Li1 O4 C56 74.5(8) .
C55' Li1 O4 C56 -2(3) .
C51' Li1 O4 C56 114.1(8) .
C52' Li1 O4 C56 82.0(7) .
C58 O1 C51 C52 -166.7(8) .
Li1 O1 C51 C52 -45.3(8) .
C53 O2 C52 C51 84.8(8) .
Li1 O2 C52 C51 -34.9(8) .
O1 C51 C52 O2 52.5(9) .
C52 O2 C53 C54 -172.3(8) .
Li1 O2 C53 C54 -51.2(7) .
C55 O3 C54 C53 85.7(12) .
Li1 O3 C54 C53 -33.5(12) .
O2 C53 C54 O3 56.7(12) .
C54 O3 C55 C56 -165.4(9) .
Li1 O3 C55 C56 -44.0(8) .
C57 O4 C56 C55 90.5(9) .
Li1 O4 C56 C55 -32.2(9) .
O3 C55 C56 O4 50.8(9) .
C56 O4 C57 C58 -170.2(10) .
Li1 O4 C57 C58 -44.5(8) .
O4 C57 C58 O1 48.6(9) .
C51 O1 C58 C57 94.2(8) .
Li1 O1 C58 C57 -29.3(8) .
O61 Li1 O1' C51' 139.3(12) .
O4 Li1 O1' C51' -106.7(13) .
O1 Li1 O1' C51' -110.5(15) .
O2' Li1 O1' C51' 10.5(13) .
O3' Li1 O1' C51' -55.7(16) .
O3 Li1 O1' C51' -5.8(16) .
O4' Li1 O1' C51' -114.4(13) .
O2 Li1 O1' C51' 23.4(12) .
C55' Li1 O1' C51' -89.8(18) .
C52' Li1 O1' C51' -10.7(13) .
O61 Li1 O1' C58' -87.9(9) .
O4 Li1 O1' C58' 26.1(9) .
O1 Li1 O1' C58' 22.3(8) .
O2' Li1 O1' C58' 143.3(9) .
O3' Li1 O1' C58' 77.1(11) .
O3 Li1 O1' C58' 127.0(9) .
O4' Li1 O1' C58' 18.4(8) .
O2 Li1 O1' C58' 156.2(9) .
C55' Li1 O1' C58' 43.1(15) .
C51' Li1 O1' C58' 132.8(16) .
C52' Li1 O1' C58' 122.2(10) .
O61 Li1 O2' C53' 85.0(16) .
O4 Li1 O2' C53' -47.9(16) .
O1 Li1 O2' C53' -134.7(15) .
O3' Li1 O2' C53' -15.2(15) .
O1' Li1 O2' C53' -158.4(15) .
O3 Li1 O2' C53' 7.3(15) .
O4' Li1 O2' C53' -86.7(16) .
O2 Li1 O2' C53' 174.9(18) .
C55' Li1 O2' C53' -29.2(18) .
C51' Li1 O2' C53' -152.7(16) .
C52' Li1 O2' C53' -122.7(18) .
O61 Li1 O2' C52' -152.2(9) .
O4 Li1 O2' C52' 74.8(10) .
O1 Li1 O2' C52' -12.0(9) .
O3' Li1 O2' C52' 107.6(9) .
O1' Li1 O2' C52' -35.7(9) .
O3 Li1 O2' C52' 130.1(9) .
O4' Li1 O2' C52' 36.1(11) .
O2 Li1 O2' C52' -62.4(10) .
C55' Li1 O2' C52' 93.5(13) .
C51' Li1 O2' C52' -30.0(10) .
O61 Li1 O3' C55' 86(2) .
O4 Li1 O3' C55' -6.6(19) .
O1 Li1 O3' C55' -54(2) .
O2' Li1 O3' C55' -147(2) .
O1' Li1 O3' C55' -80(2) .
O3 Li1 O3' C55' 179(2) .
O4' Li1 O3' C55' -22(2) .
O2 Li1 O3' C55' -142.7(19) .
C51' Li1 O3' C55' -106(2) .
C52' Li1 O3' C55' -117(2) .
O61 Li1 O3' C54' -143.5(8) .
O4 Li1 O3' C54' 124.3(9) .
O1 Li1 O3' C54' 76.6(9) .
O2' Li1 O3' C54' -16.2(8) .
O1' Li1 O3' C54' 50.4(12) .
O3 Li1 O3' C54' -50.4(7) .
O4' Li1 O3' C54' 109.0(8) .
O2 Li1 O3' C54' -11.8(9) .
C55' Li1 O3' C54' 131(2) .
C51' Li1 O3' C54' 24.6(11) .
C52' Li1 O3' C54' 13.7(9) .
O61 Li1 O4' C57' 106.9(19) .
O4 Li1 O4' C57' -173(2) .
O1 Li1 O4' C57' -8.8(19) .
O2' Li1 O4' C57' -80(2) .
O3' Li1 O4' C57' -152(2) .
O1' Li1 O4' C57' -6.5(19) .
O3 Li1 O4' C57' -140.2(19) .
O2 Li1 O4' C57' -50(2) .
C55' Li1 O4' C57' -164(2) .
C51' Li1 O4' C57' -31(2) .
C52' Li1 O4' C57' -62(2) .
O61 Li1 O4' C56' -112.8(11) .
O4 Li1 O4' C56' -33.1(9) .
O1 Li1 O4' C56' 131.5(12) .
O2' Li1 O4' C56' 60.3(12) .
O3' Li1 O4' C56' -12.0(10) .
O1' Li1 O4' C56' 133.9(11) .
O3 Li1 O4' C56' 0.1(11) .
O2 Li1 O4' C56' 90.5(11) .
C55' Li1 O4' C56' -23.3(14) .
C51' Li1 O4' C56' 109.6(11) .
C52' Li1 O4' C56' 78.3(11) .
C58' O1' C51' C52' -102(2) .
Li1 O1' C51' C52' 19(2) .
C58' O1' C51' Li1 -121.6(17) .
O61 Li1 C51' O1' -54.8(15) .
O4 Li1 C51' O1' 85.4(13) .
O1 Li1 C51' O1' 38.6(10) .
O2' Li1 C51' O1' -167.4(15) .
O3' Li1 C51' O1' 141.5(12) .
O3 Li1 C51' O1' 175.6(12) .
O4' Li1 C51' O1' 63.3(13) .
O2 Li1 C51' O1' -144.5(18) .
C55' Li1 C51' O1' 110.8(16) .
C52' Li1 C51' O1' 163(2) .
O61 Li1 C51' C52' 142.6(11) .
O4 Li1 C51' C52' -77.2(12) .
O1 Li1 C51' C52' -124.0(14) .
O2' Li1 C51' C52' 30.0(10) .
O3' Li1 C51' C52' -21.2(14) .
O1' Li1 C51' C52' -163(2) .
O3 Li1 C51' C52' 13.0(13) .
O4' Li1 C51' C52' -99.3(12) .
O2 Li1 C51' C52' 52.9(11) .
C55' Li1 C51' C52' -51.8(17) .
C53' O2' C52' C51' 167.7(17) .
Li1 O2' C52' C51' 51.5(14) .
C53' O2' C52' Li1 116.2(16) .
O1' C51' C52' O2' -50(2) .
Li1 C51' C52' O2' -36.0(9) .
O1' C51' C52' Li1 -14.4(17) .
O61 Li1 C52' O2' 53.6(13) .
O4 Li1 C52' O2' -117.5(9) .
O1 Li1 C52' O2' 167.0(10) .
O3' Li1 C52' O2' -70.4(9) .
O1' Li1 C52' O2' 136.8(11) .
O3 Li1 C52' O2' -39.6(8) .
O4' Li1 C52' O2' -149.9(9) .
O2 Li1 C52' O2' 51.5(8) .
C55' Li1 C52' O2' -93.8(13) .
C51' Li1 C52' O2' 127.7(17) .
O61 Li1 C52' C51' -74.1(16) .
O4 Li1 C52' C51' 114.8(12) .
O1 Li1 C52' C51' 39.3(11) .
O2' Li1 C52' C51' -127.7(17) .
O3' Li1 C52' C51' 162.0(12) .
O1' Li1 C52' C51' 9.2(11) .
O3 Li1 C52' C51' -167.3(13) .
O4' Li1 C52' C51' 82.4(12) .
O2 Li1 C52' C51' -76.1(13) .
C55' Li1 C52' C51' 138.5(15) .
C52' O2' C53' C54' -67(3) .
Li1 O2' C53' C54' 46(3) .
C55' O3' C54' C53' 167(2) .
Li1 O3' C54' C53' 41.5(18) .
O2' C53' C54' O3' -58(3) .
C54' O3' C55' C56' -75(3) .
Li1 O3' C55' C56' 51(3) .
C54' O3' C55' Li1 -126.8(17) .
O61 Li1 C55' O3' -99.9(18) .
O4 Li1 C55' O3' 167(4) .
O1 Li1 C55' O3' 133.8(17) .
O2' Li1 C55' O3' 33.4(19) .
O1' Li1 C55' O3' 124.0(17) .
O3 Li1 C55' O3' -0.8(13) .
O4' Li1 C55' O3' 154(2) .
O2 Li1 C55' O3' 46(2) .
C51' Li1 C55' O3' 91(2) .
C52' Li1 C55' O3' 65.7(19) .
O61 Li1 C55' C56' 126.3(15) .
O4 Li1 C55' C56' 33.6(14) .
O1 Li1 C55' C56' -0.1(18) .
O2' Li1 C55' C56' -100.5(16) .
O3' Li1 C55' C56' -134(3) .
O1' Li1 C55' C56' -10(2) .
O3 Li1 C55' C56' -134.6(19) .
O4' Li1 C55' C56' 19.8(12) .
O2 Li1 C55' C56' -88.0(18) .
C51' Li1 C55' C56' -43(2) .
C52' Li1 C55' C56' -68.1(17) .
C57' O4' C56' C55' 163(3) .
Li1 O4' C56' C55' 35(2) .
O3' C55' C56' O4' -60(3) .
Li1 C55' C56' O4' -25.3(14) .
C56' O4' C57' C58' -145(3) .
Li1 O4' C57' C58' -14(5) .
C56' O4' C57' Li1 -131(2) .
O61 Li1 C57' C58' 86(2) .
O4 Li1 C57' C58' 174(3) .
O1 Li1 C57' C58' -26.9(12) .
O2' Li1 C57' C58' -77(2) .
O3' Li1 C57' C58' -162.7(19) .
O1' Li1 C57' C58' -18.7(16) .
O3 Li1 C57' C58' -139.7(16) .
O4' Li1 C57' C58' 169(4) .
O2 Li1 C57' C58' -52(2) .
C55' Li1 C57' C58' -177(2) .
C51' Li1 C57' C58' -44(2) .
C52' Li1 C57' C58' -73(2) .
O61 Li1 C57' O4' -83.8(18) .
O4 Li1 C57' O4' 4.2(13) .
O1 Li1 C57' O4' 164(3) .
O2' Li1 C57' O4' 113.8(18) .
O3' Li1 C57' O4' 28(2) .
O1' Li1 C57' O4' 172(2) .
O3 Li1 C57' O4' 51(2) .
O2 Li1 C57' O4' 138.3(17) .
C55' Li1 C57' O4' 13.6(19) .
C51' Li1 C57' O4' 147(2) .
C52' Li1 C57' O4' 117.6(18) .
O4' C57' C58' O1' 33(5) .
Li1 C57' C58' O1' 21.8(17) .
C51' O1' C58' C57' 92(3) .
Li1 O1' C58' C57' -30(3) .
O4 Li1 O61 C62 -66.1(5) .
O1 Li1 O61 C62 23.2(7) .
O2' Li1 O61 C62 155.0(6) .
O3' Li1 O61 C62 -115.9(5) .
O1' Li1 O61 C62 54.2(7) .
O3 Li1 O61 C62 -150.5(5) .
O4' Li1 O61 C62 -32.5(6) .
O2 Li1 O61 C62 123.8(5) .
C55' Li1 O61 C62 -89.7(10) .
C51' Li1 O61 C62 78.4(9) .
C52' Li1 O61 C62 122.6(10) .
O4 Li1 O61 C65 69.4(5) .
O1 Li1 O61 C65 158.7(5) .
O2' Li1 O61 C65 -69.6(7) .
O3' Li1 O61 C65 19.5(6) .
O1' Li1 O61 C65 -170.4(6) .
O3 Li1 O61 C65 -15.1(6) .
O4' Li1 O61 C65 102.9(6) .
O2 Li1 O61 C65 -100.7(6) .
C55' Li1 O61 C65 45.8(11) .
C51' Li1 O61 C65 -146.2(8) .
C52' Li1 O61 C65 -101.9(11) .
C65 O61 C62 C63 3.1(8) .
Li1 O61 C62 C63 141.7(6) .
O61 C62 C63 C64 17.5(10) .
C62 C63 C64 C65 -30.6(10) .
C62 O61 C65 C64 -21.7(8) .
Li1 O61 C65 C64 -162.6(5) .
C63 C64 C65 O61 32.0(9) .
